data_7023395
loop_
_publ_author_name
'Leto, Domenick F.'
'Chattopadhyay, Swarup'
'Day, Victor W.'
'Jackson, Timothy A.'

_publ_section_title
;
 Reaction landscape of a pentadentate N5-ligated Mn(II) complex with
 O2&#x02D9;- and H2O2 includes conversion of a peroxomanganese(III) adduct
 to a bis(\m-oxo)dimanganese(III,IV) species.
;
_journal_issue 36
_journal_name_full 'Dalton transactions (Cambridge, England : 2003)'
_journal_page_first 13014
_journal_page_last 13025
_journal_paper_doi 10.1039/c3dt51277k
_journal_volume 42
_journal_year 2013
_chemical_formula_sum 'C46 H42 F18 Mn2 N10 O2.5 P3'
_chemical_formula_weight 1319.69
_chemical_name_systematic
;
 ?
;
_space_group_IT_number 14
_symmetry_cell_setting monoclinic
_symmetry_space_group_name_Hall '-P 2ybc'
_symmetry_space_group_name_H-M 'P 1 21/c 1'
_atom_sites_solution_hydrogens geom
_atom_sites_solution_primary direct
_atom_sites_solution_secondary difmap
_audit_creation_method SHELXTL
_cell_angle_alpha 90.00
_cell_angle_beta 105.4270(10)
_cell_angle_gamma 90.00
_cell_formula_units_Z 4
_cell_length_a 25.7399(6)
_cell_length_b 12.5771(3)
_cell_length_c 17.9093(4)
_cell_measurement_reflns_used 9940
_cell_measurement_temperature 100(2)
_cell_measurement_theta_max 68.83
_cell_measurement_theta_min 3.56
_cell_volume 5588.9(2)
_computing_cell_refinement 'Bruker SAINT'
_computing_data_collection 'Bruker APEX2'
_computing_data_reduction 'Bruker SAINT'
_computing_molecular_graphics 'Bruker SHELXTL'
_computing_publication_material 'Bruker SHELXTL'
_computing_structure_refinement 'Bruker SHELXTL'
_computing_structure_solution 'Bruker SHELXTL'
_diffrn_ambient_temperature 100(2)
_diffrn_measured_fraction_theta_full 0.979
_diffrn_measured_fraction_theta_max 0.949
_diffrn_measurement_device_type 'Bruker APEX-II CCD'
_diffrn_measurement_method '\f and \w scans'
_diffrn_radiation_monochromator 'Helios multilayer optics'
_diffrn_radiation_source 'Bruker MicroStar microfocus rotating anode'
_diffrn_radiation_type CuK\a
_diffrn_radiation_wavelength 1.54178
_diffrn_reflns_av_R_equivalents 0.0441
_diffrn_reflns_av_sigmaI/netI 0.0338
_diffrn_reflns_limit_h_max 30
_diffrn_reflns_limit_h_min -30
_diffrn_reflns_limit_k_max 14
_diffrn_reflns_limit_k_min -12
_diffrn_reflns_limit_l_max 21
_diffrn_reflns_limit_l_min -20
_diffrn_reflns_number 47713
_diffrn_reflns_theta_full 66.00
_diffrn_reflns_theta_max 69.22
_diffrn_reflns_theta_min 3.56
_diffrn_standards_decay_% 0.00
_diffrn_standards_number 0
_exptl_absorpt_coefficient_mu 5.472
_exptl_absorpt_correction_T_max 1.000
_exptl_absorpt_correction_T_min 0.745
_exptl_absorpt_correction_type multi-scan
_exptl_crystal_colour green
_exptl_crystal_density_diffrn 1.568
_exptl_crystal_density_method 'not measured'
_exptl_crystal_description Irregular
_exptl_crystal_F_000 2660
_exptl_crystal_size_max 0.08
_exptl_crystal_size_mid 0.07
_exptl_crystal_size_min 0.02
_refine_diff_density_max 1.907
_refine_diff_density_min -1.128
_refine_diff_density_rms 0.167
_refine_ls_extinction_method none
_refine_ls_goodness_of_fit_ref 1.092
_refine_ls_hydrogen_treatment noref
_refine_ls_matrix_type full
_refine_ls_number_parameters 745
_refine_ls_number_reflns 9913
_refine_ls_number_restraints 30
_refine_ls_restrained_S_all 1.094
_refine_ls_R_factor_all 0.1456
_refine_ls_R_factor_gt 0.1262
_refine_ls_shift/su_max 0.000
_refine_ls_shift/su_mean 0.000
_refine_ls_structure_factor_coef Fsqd
_refine_ls_weighting_details 'calc w=1/[\s^2^(Fo^2^)+(0.1375P)^2^+39.0858P] where P=(Fo^2^+2Fc^2^)/3'
_refine_ls_weighting_scheme calc
_refine_ls_wR_factor_gt 0.3186
_refine_ls_wR_factor_ref 0.3300
_reflns_number_gt 7847
_reflns_number_total 9913
_reflns_threshold_expression >2sigma(I)
_cod_data_source_file c3dt51277k.txt
_cod_data_source_block q91a
_cod_depositor_comments
;
The following automatic conversions were performed:

'_symmetry_cell_setting' value 'Monoclinic' changed to 'monoclinic'
according to /home/saulius/struct/CIF-dictionaries/cif_core.dic
dictionary named 'cif_core.dic' version 2.4.2 from 2011-04-26.

Automatic conversion script
Id: cif_fix_values 1891 2012-01-12 08:04:46Z andrius 
;
_cod_original_sg_symbol_H-M P2(1)/c
_cod_original_formula_sum 'C46 H42 F18 Mn2 N10 O2.50 P3'
_cod_database_code 7023395

loop_
_symmetry_equiv_pos_as_xyz
'x, y, z'
'-x, y+1/2, -z+1/2'
'-x, -y, -z'
'x, -y-1/2, z-1/2'

loop_
_atom_site_label
_atom_site_type_symbol
_atom_site_fract_x
_atom_site_fract_y
_atom_site_fract_z
_atom_site_U_iso_or_equiv
_atom_site_adp_type
_atom_site_occupancy
_atom_site_symmetry_multiplicity
_atom_site_calc_flag
_atom_site_refinement_flags
Mn1 Mn 0.17767(5) 0.06694(10) -0.00829(7) 0.0421(3) Uani 1 1 d .
Mn2 Mn 0.27855(5) 0.00258(10) 0.04703(7) 0.0463(4) Uani 1 1 d .
O1 O 0.2262(2) 0.0662(4) 0.0840(3) 0.0461(12) Uani 1 1 d .
O2 O 0.2273(2) 0.0072(4) -0.0463(3) 0.0460(12) Uani 1 1 d .
N1A N 0.1159(2) 0.1343(5) 0.0322(4) 0.0445(14) Uani 1 1 d .
N2A N 0.1203(3) 0.0743(5) -0.1128(3) 0.0438(14) Uani 1 1 d .
N3A N 0.1895(3) 0.2234(5) -0.0301(4) 0.0462(15) Uani 1 1 d .
N4A N 0.1411(2) -0.0643(5) 0.0173(4) 0.0442(15) Uani 1 1 d .
N5A N 0.0245(3) 0.1078(6) 0.1074(4) 0.0547(17) Uani 1 1 d .
C1A C 0.0640(3) 0.1328(7) -0.0318(4) 0.0466(18) Uani 1 1 d .
H1AA H 0.0411 0.0736 -0.0226 0.056 Uiso 1 1 calc R
H1AB H 0.0442 0.2001 -0.0307 0.056 Uiso 1 1 calc R
C2A C 0.0741(3) 0.1194(6) -0.1104(4) 0.0459(18) Uani 1 1 d .
C3A C 0.0354(4) 0.1460(7) -0.1786(5) 0.052(2) Uani 1 1 d .
H3A H 0.0029 0.1810 -0.1772 0.063 Uiso 1 1 calc R
C4A C 0.0460(4) 0.1193(7) -0.2489(5) 0.058(2) Uani 1 1 d .
H4A H 0.0199 0.1343 -0.2963 0.070 Uiso 1 1 calc R
C5A C 0.0933(4) 0.0720(7) -0.2499(5) 0.055(2) Uani 1 1 d .
H5A H 0.1005 0.0541 -0.2977 0.066 Uiso 1 1 calc R
C6A C 0.1309(4) 0.0502(7) -0.1805(5) 0.0514(19) Uani 1 1 d .
H6A H 0.1644 0.0183 -0.1807 0.062 Uiso 1 1 calc R
C7A C 0.1344(3) 0.2446(6) 0.0580(4) 0.0475(18) Uani 1 1 d .
H7AA H 0.1031 0.2889 0.0605 0.057 Uiso 1 1 calc R
H7AB H 0.1597 0.2422 0.1104 0.057 Uiso 1 1 calc R
C8A C 0.1617(3) 0.2922(6) 0.0024(5) 0.0460(17) Uani 1 1 d .
C9A C 0.1613(4) 0.3996(7) -0.0153(5) 0.057(2) Uani 1 1 d .
H9A H 0.1415 0.4486 0.0067 0.069 Uiso 1 1 calc R
C10A C 0.1902(4) 0.4341(7) -0.0657(5) 0.063(2) Uani 1 1 d .
H10A H 0.1911 0.5076 -0.0775 0.075 Uiso 1 1 calc R
C11A C 0.2173(4) 0.3621(8) -0.0984(5) 0.060(2) Uani 1 1 d .
H11A H 0.2367 0.3851 -0.1339 0.072 Uiso 1 1 calc R
C12A C 0.2164(3) 0.2562(7) -0.0796(5) 0.0496(19) Uani 1 1 d .
H12A H 0.2352 0.2060 -0.1022 0.060 Uiso 1 1 calc R
C13A C 0.1144(3) 0.0637(6) 0.0995(4) 0.0437(17) Uani 1 1 d .
H13A H 0.1509 0.0697 0.1368 0.052 Uiso 1 1 calc R
C14A C 0.1113(3) -0.0483(6) 0.0670(4) 0.0443(17) Uani 1 1 d .
C15A C 0.0831(3) -0.1304(7) 0.0895(5) 0.0520(19) Uani 1 1 d .
H15A H 0.0629 -0.1185 0.1260 0.062 Uiso 1 1 calc R
C16A C 0.0849(4) -0.2306(7) 0.0579(5) 0.058(2) Uani 1 1 d .
H16A H 0.0658 -0.2883 0.0723 0.069 Uiso 1 1 calc R
C17A C 0.1150(3) -0.2455(7) 0.0054(5) 0.058(2) Uani 1 1 d .
H17A H 0.1163 -0.3135 -0.0172 0.069 Uiso 1 1 calc R
C18A C 0.1431(3) -0.1617(6) -0.0143(5) 0.0497(19) Uani 1 1 d .
H18A H 0.1641 -0.1722 -0.0501 0.060 Uiso 1 1 calc R
C19A C 0.0753(3) 0.0893(6) 0.1451(4) 0.0457(17) Uani 1 1 d .
C20A C 0.0922(4) 0.0857(8) 0.2252(5) 0.059(2) Uani 1 1 d .
H20A H 0.1291 0.0741 0.2506 0.071 Uiso 1 1 calc R
C21A C 0.0553(4) 0.0990(8) 0.2680(5) 0.062(2) Uani 1 1 d .
H21A H 0.0659 0.0928 0.3229 0.075 Uiso 1 1 calc R
C22A C 0.0034(3) 0.1213(6) 0.2292(5) 0.0516(19) Uani 1 1 d .
H22A H -0.0231 0.1329 0.2566 0.062 Uiso 1 1 calc R
C23A C -0.0102(3) 0.1267(7) 0.1495(5) 0.057(2) Uani 1 1 d .
H23A H -0.0462 0.1448 0.1230 0.068 Uiso 1 1 calc R
N1B N 0.3375(2) -0.0734(5) 0.0016(3) 0.0547(17) Uani 1 1 d .
N2B N 0.3377(2) -0.0024(5) 0.1527(3) 0.073(2) Uani 1 1 d R
N3B N 0.2706(3) -0.1741(6) 0.0687(5) 0.062(2) Uani 1 1 d .
N4B N 0.3276(3) 0.1390(6) 0.0234(4) 0.0601(19) Uani 1 1 d .
N5B N 0.4368(3) -0.0527(6) -0.0684(4) 0.127(5) Uani 1 1 d R
C1B C 0.3879(2) -0.0842(6) 0.0681(4) 0.059(2) Uani 1 1 d .
H1BA H 0.4021 -0.1574 0.0678 0.071 Uiso 1 1 calc R
H1BB H 0.4156 -0.0347 0.0592 0.071 Uiso 1 1 calc R
C2B C 0.3800(2) -0.0625(6) 0.1454(4) 0.102(5) Uani 1 1 d R
C3B C 0.4176(2) -0.1088(6) 0.2075(4) 0.162(8) Uani 1 1 d RU
H3BA H 0.4446 -0.1544 0.1981 0.194 Uiso 1 1 calc R
C4B C 0.4159(2) -0.0884(6) 0.2831(4) 0.227(13) Uani 1 1 d RU
H4BA H 0.4416 -0.1201 0.3253 0.272 Uiso 1 1 calc R
C5B C 0.3765(2) -0.0218(6) 0.2968(4) 0.32(2) Uani 1 1 d RU
H5BA H 0.3752 -0.0077 0.3484 0.379 Uiso 1 1 calc R
C6B C 0.3388(2) 0.0245(6) 0.2347(4) 0.186(9) Uani 1 1 d RU
H6BA H 0.3134 0.0738 0.2445 0.223 Uiso 1 1 calc R
C7B C 0.3149(4) -0.1767(8) -0.0312(6) 0.071(3) Uani 1 1 d .
H7BA H 0.3435 -0.2201 -0.0438 0.085 Uiso 1 1 calc R
H7BB H 0.2861 -0.1649 -0.0795 0.085 Uiso 1 1 calc R
C8B C 0.2924(4) -0.2344(8) 0.0265(6) 0.064(2) Uani 1 1 d .
C9B C 0.2936(5) -0.3480(9) 0.0353(8) 0.087(4) Uani 1 1 d .
H9B H 0.3104 -0.3918 0.0053 0.104 Uiso 1 1 calc R
C10B C 0.2703(5) -0.3899(10) 0.0866(8) 0.091(4) Uani 1 1 d .
H10B H 0.2692 -0.4649 0.0921 0.109 Uiso 1 1 calc R
C11B C 0.2482(4) -0.3262(10) 0.1311(7) 0.081(3) Uani 1 1 d .
H11B H 0.2327 -0.3560 0.1689 0.097 Uiso 1 1 calc R
C12B C 0.2487(4) -0.2193(8) 0.1211(6) 0.065(2) Uani 1 1 d .
H12B H 0.2329 -0.1750 0.1521 0.077 Uiso 1 1 calc R
C13B C 0.3485(4) 0.0005(8) -0.0575(5) 0.065(2) Uani 1 1 d .
H13B H 0.3126 0.0069 -0.0961 0.077 Uiso 1 1 calc R
C14B C 0.3583(3) 0.1102(8) -0.0247(6) 0.063(2) Uani 1 1 d .
C15B C 0.3938(5) 0.1831(12) -0.0442(9) 0.099(4) Uani 1 1 d .
H15B H 0.4145 0.1637 -0.0787 0.118 Uiso 1 1 calc R
C16B C 0.3980(5) 0.2828(12) -0.0124(10) 0.103(5) Uani 1 1 d .
H16B H 0.4227 0.3327 -0.0235 0.123 Uiso 1 1 calc R
C17B C 0.3666(5) 0.3106(10) 0.0357(8) 0.094(4) Uani 1 1 d .
H17B H 0.3683 0.3804 0.0565 0.113 Uiso 1 1 calc R
C18B C 0.3328(2) 0.2365(5) 0.0530(4) 0.075(3) Uani 1 1 d .
H18B H 0.3122 0.2554 0.0878 0.089 Uiso 1 1 calc R
C19B C 0.3824(2) -0.0542(5) -0.1029(4) 0.099(4) Uani 1 1 d R
C20B C 0.3620(2) -0.0967(5) -0.1768(4) 0.146(8) Uani 1 1 d R
H20B H 0.3243 -0.0972 -0.2000 0.175 Uiso 1 1 calc R
C21B C 0.3968(2) -0.1381(5) -0.2167(4) 0.240(18) Uani 1 1 d R
H21B H 0.3829 -0.1670 -0.2671 0.288 Uiso 1 1 calc R
C22B C 0.4519(2) -0.1371(5) -0.1826(4) 0.226(14) Uani 1 1 d RU
H22B H 0.4758 -0.1654 -0.2097 0.272 Uiso 1 1 calc R
C23B C 0.4722(2) -0.0947(5) -0.1087(4) 0.209(15) Uani 1 1 d R
H23B H 0.5100 -0.0941 -0.0855 0.251 Uiso 1 1 calc R
P1 P 0.0000 0.5000 0.0000 0.0465(7) Uani 1 2 d S
F11 F 0.0603(2) 0.5082(4) 0.0529(3) 0.0749(16) Uani 1 1 d .
F21 F -0.0174(2) 0.5923(5) 0.0503(4) 0.0796(17) Uani 1 1 d .
F31 F 0.0128(3) 0.5865(5) -0.0558(3) 0.092(2) Uani 1 1 d .
P2 P 0.5445(2) 0.4021(4) -0.0333(3) 0.0642(12) Uani 0.50 1 d P
F12 F 0.5993(5) 0.4556(12) 0.0175(7) 0.090(4) Uani 0.50 1 d P
F22 F 0.5742(6) 0.3561(13) -0.0939(8) 0.103(4) Uani 0.50 1 d P
F32 F 0.5148(6) 0.4452(18) 0.0263(10) 0.131(7) Uani 0.50 1 d P
F42 F 0.5350(6) 0.5046(11) -0.0870(8) 0.111(6) Uani 0.50 1 d P
F52 F 0.4923(6) 0.3489(14) -0.0813(9) 0.117(6) Uani 0.50 1 d P
F62 F 0.5611(7) 0.3023(11) 0.0214(9) 0.111(5) Uani 0.50 1 d P
P3 P 0.25815(12) 0.3510(3) 0.23031(15) 0.0739(8) Uani 1 1 d .
F13 F 0.2579(4) 0.2693(11) 0.1681(8) 0.198(7) Uani 1 1 d .
F23 F 0.2955(4) 0.2913(12) 0.2971(8) 0.201(7) Uani 1 1 d .
F33 F 0.3074(3) 0.4117(8) 0.2154(5) 0.121(3) Uani 1 1 d .
F43 F 0.2071(3) 0.2887(8) 0.2437(4) 0.114(3) Uani 1 1 d .
F53 F 0.2156(4) 0.4154(8) 0.1659(6) 0.150(4) Uani 1 1 d .
F63 F 0.2516(4) 0.4352(11) 0.2897(7) 0.178(6) Uani 1 1 d .
P4 P 0.1650(3) -0.2158(3) 0.29393(18) 0.141(2) Uani 1 1 d .
F14 F 0.1835(5) -0.1091(8) 0.2644(6) 0.144(3) Uani 1 1 d .
F24 F 0.1303(6) -0.3195(8) 0.3205(6) 0.175(5) Uani 1 1 d .
F34 F 0.1745(7) -0.1725(7) 0.3777(5) 0.201(7) Uani 1 1 d .
F44 F 0.1551(5) -0.2620(7) 0.2114(4) 0.141(4) Uani 1 1 d .
F54 F 0.2123(6) -0.2808(14) 0.3195(7) 0.276(11) Uani 1 1 d .
F64 F 0.1063(7) -0.1651(10) 0.2746(10) 0.224(8) Uani 1 1 d .
O1W O 0.4361(12) 0.188(7) -0.248(3) 0.22(4) Uani 0.25 1 d P
O1W' O 0.4889(12) 0.271(2) -0.1909(19) 0.084(9) Uani 0.25 1 d P

loop_
_atom_site_aniso_label
_atom_site_aniso_U_11
_atom_site_aniso_U_22
_atom_site_aniso_U_33
_atom_site_aniso_U_23
_atom_site_aniso_U_13
_atom_site_aniso_U_12
Mn1 0.0444(7) 0.0392(7) 0.0378(6) 0.0004(5) 0.0025(5) -0.0042(5)
Mn2 0.0433(7) 0.0492(8) 0.0415(7) -0.0016(5) 0.0026(5) -0.0030(5)
O1 0.046(3) 0.044(3) 0.044(3) -0.002(2) 0.004(2) -0.007(2)
O2 0.049(3) 0.045(3) 0.041(3) 0.004(2) 0.006(2) -0.008(2)
N1A 0.044(3) 0.042(4) 0.042(3) 0.005(3) 0.000(3) -0.006(3)
N2A 0.051(4) 0.038(3) 0.037(3) 0.002(3) 0.003(3) -0.007(3)
N3A 0.048(3) 0.040(4) 0.044(3) 0.002(3) 0.001(3) -0.005(3)
N4A 0.038(3) 0.044(4) 0.044(3) 0.003(3) 0.000(3) -0.003(3)
N5A 0.048(4) 0.067(5) 0.045(4) 0.005(3) 0.004(3) -0.003(3)
C1A 0.040(4) 0.047(4) 0.047(4) 0.003(3) 0.001(3) -0.001(3)
C2A 0.049(4) 0.042(4) 0.041(4) 0.005(3) 0.002(3) -0.008(3)
C3A 0.059(5) 0.044(5) 0.048(4) 0.008(3) 0.003(4) -0.001(4)
C4A 0.070(6) 0.051(5) 0.042(4) 0.008(4) -0.007(4) -0.004(4)
C5A 0.076(6) 0.049(5) 0.036(4) 0.000(3) 0.007(4) -0.006(4)
C6A 0.060(5) 0.046(5) 0.043(4) 0.004(3) 0.005(4) -0.004(4)
C7A 0.053(4) 0.043(4) 0.043(4) -0.006(3) 0.007(3) -0.003(3)
C8A 0.046(4) 0.038(4) 0.049(4) -0.003(3) 0.003(3) -0.003(3)
C9A 0.064(5) 0.041(5) 0.057(5) 0.001(4) 0.001(4) -0.003(4)
C10A 0.074(6) 0.046(5) 0.057(5) 0.008(4) -0.004(4) -0.011(4)
C11A 0.062(5) 0.063(6) 0.051(5) 0.010(4) 0.005(4) -0.013(4)
C12A 0.047(4) 0.048(5) 0.050(4) 0.003(4) 0.006(3) -0.005(3)
C13A 0.043(4) 0.040(4) 0.041(4) 0.003(3) 0.001(3) -0.004(3)
C14A 0.037(4) 0.047(4) 0.044(4) 0.003(3) 0.001(3) -0.007(3)
C15A 0.053(4) 0.047(5) 0.053(5) -0.001(4) 0.008(4) -0.006(4)
C16A 0.057(5) 0.045(5) 0.068(6) 0.008(4) 0.010(4) -0.006(4)
C17A 0.054(5) 0.043(5) 0.064(5) -0.006(4) -0.007(4) 0.000(4)
C18A 0.046(4) 0.047(5) 0.047(4) -0.004(3) -0.004(3) 0.001(3)
C19A 0.049(4) 0.040(4) 0.046(4) 0.002(3) 0.009(3) -0.005(3)
C20A 0.055(5) 0.064(6) 0.051(5) -0.005(4) 0.003(4) 0.009(4)
C21A 0.072(6) 0.062(6) 0.048(5) -0.006(4) 0.008(4) 0.017(5)
C22A 0.055(5) 0.045(5) 0.057(5) -0.009(4) 0.017(4) -0.007(4)
C23A 0.047(4) 0.061(6) 0.057(5) -0.005(4) 0.005(4) -0.007(4)
N1B 0.048(4) 0.059(5) 0.052(4) 0.002(3) 0.005(3) 0.001(3)
N2B 0.058(5) 0.095(7) 0.058(5) -0.013(4) -0.001(4) 0.005(4)
N3B 0.057(4) 0.052(4) 0.063(5) 0.002(4) -0.007(4) 0.007(3)
N4B 0.049(4) 0.068(5) 0.060(4) -0.001(4) 0.007(3) -0.010(3)
N5B 0.113(10) 0.110(10) 0.143(11) 0.033(8) 0.009(8) -0.023(8)
C1B 0.046(4) 0.058(5) 0.065(6) 0.004(4) 0.000(4) 0.003(4)
C2B 0.067(7) 0.147(13) 0.074(7) -0.019(8) -0.011(6) 0.035(8)
C3B 0.157(11) 0.178(11) 0.146(10) -0.004(9) 0.034(8) 0.027(9)
C4B 0.223(15) 0.233(15) 0.223(15) -0.012(10) 0.055(10) 0.014(10)
C5B 0.32(2) 0.32(2) 0.31(2) -0.004(10) 0.078(11) 0.009(10)
C6B 0.187(12) 0.206(13) 0.184(12) -0.029(9) 0.083(9) 0.030(9)
C7B 0.060(5) 0.070(7) 0.076(7) -0.028(5) 0.007(5) -0.010(5)
C8B 0.052(5) 0.057(6) 0.074(6) -0.005(5) 0.001(4) 0.000(4)
C9B 0.075(7) 0.057(7) 0.122(10) -0.024(6) 0.014(7) -0.004(5)
C10B 0.078(7) 0.059(7) 0.122(11) 0.020(7) 0.005(7) -0.010(6)
C11B 0.062(6) 0.079(8) 0.087(8) 0.019(6) -0.008(5) 0.002(6)
C12B 0.065(6) 0.063(6) 0.058(5) 0.020(4) 0.003(4) 0.006(5)
C13B 0.058(5) 0.082(7) 0.053(5) 0.007(5) 0.014(4) 0.017(5)
C14B 0.044(4) 0.072(6) 0.068(6) 0.022(5) 0.005(4) 0.001(4)
C15B 0.066(7) 0.096(10) 0.139(12) 0.050(9) 0.037(7) 0.012(6)
C16B 0.078(8) 0.081(9) 0.150(13) 0.037(9) 0.033(8) -0.010(7)
C17B 0.080(8) 0.062(7) 0.120(11) 0.007(7) -0.008(7) -0.014(6)
C18B 0.070(6) 0.063(6) 0.079(7) -0.013(5) 0.001(5) -0.010(5)
C19B 0.081(8) 0.106(10) 0.102(10) 0.018(8) 0.013(7) -0.004(7)
C20B 0.134(14) 0.21(2) 0.083(10) -0.022(11) 0.003(9) 0.063(14)
C21B 0.146(17) 0.47(5) 0.107(14) -0.03(2) 0.031(13) 0.14(3)
C22B 0.229(16) 0.228(17) 0.222(16) -0.009(10) 0.061(10) 0.006(10)
C23B 0.073(9) 0.21(2) 0.37(4) 0.18(3) 0.118(17) 0.073(12)
P1 0.0513(15) 0.0420(16) 0.0413(14) 0.0000(11) 0.0038(12) -0.0038(12)
F11 0.064(3) 0.062(3) 0.080(4) -0.014(3) -0.013(3) 0.000(3)
F21 0.071(3) 0.076(4) 0.091(4) -0.036(3) 0.021(3) -0.013(3)
F31 0.139(6) 0.072(4) 0.054(3) 0.007(3) 0.006(3) -0.048(4)
P2 0.061(3) 0.058(3) 0.064(3) 0.007(2) 0.001(2) -0.002(2)
F12 0.074(7) 0.101(10) 0.075(8) 0.000(7) -0.017(6) -0.004(7)
F22 0.124(11) 0.113(11) 0.077(8) -0.013(8) 0.032(8) -0.021(9)
F32 0.070(9) 0.21(2) 0.105(12) -0.036(12) 0.006(8) 0.024(10)
F42 0.116(11) 0.089(10) 0.092(9) 0.034(8) -0.034(8) -0.024(8)
F52 0.096(10) 0.130(13) 0.106(11) 0.004(9) -0.009(8) -0.060(9)
F62 0.148(13) 0.069(9) 0.123(12) 0.039(8) 0.047(11) -0.003(9)
P3 0.0867(18) 0.0851(19) 0.0478(13) -0.0122(12) 0.0141(12) -0.0088(15)
F13 0.123(7) 0.248(14) 0.245(13) -0.163(12) 0.085(8) -0.055(8)
F23 0.082(5) 0.254(14) 0.228(12) 0.139(11) -0.025(7) -0.020(7)
F33 0.108(6) 0.162(8) 0.095(5) -0.011(5) 0.027(4) -0.044(5)
F43 0.096(5) 0.160(8) 0.074(4) 0.018(4) 0.000(4) -0.039(5)
F53 0.128(7) 0.132(8) 0.153(8) 0.038(6) -0.026(6) -0.051(6)
F63 0.108(6) 0.255(14) 0.174(9) -0.150(10) 0.042(6) -0.042(8)
P4 0.305(7) 0.060(2) 0.0515(16) 0.0152(13) 0.037(3) 0.066(3)
F14 0.190(10) 0.110(7) 0.139(8) 0.026(6) 0.057(7) 0.008(7)
F24 0.281(15) 0.094(7) 0.112(7) 0.005(5) -0.013(8) -0.021(8)
F34 0.45(2) 0.076(6) 0.089(6) -0.017(4) 0.092(10) -0.053(9)
F44 0.235(11) 0.120(7) 0.067(4) 0.010(4) 0.037(6) 0.065(7)
F54 0.268(15) 0.315(18) 0.145(9) -0.106(11) -0.119(10) 0.206(15)
F64 0.35(2) 0.129(9) 0.275(17) 0.057(10) 0.225(17) 0.053(11)
O1W 0.034(15) 0.52(12) 0.12(3) 0.13(5) 0.030(18) 0.05(3)
O1W' 0.079(19) 0.08(2) 0.10(2) 0.022(17) 0.023(17) 0.010(15)

loop_
_atom_type_symbol
_atom_type_description
_atom_type_scat_dispersion_real
_atom_type_scat_dispersion_imag
_atom_type_scat_source
C C 0.0181 0.0091 'International Tables Vol C Tables 4.2.6.8 and 6.1.1.4'
H H 0.0000 0.0000 'International Tables Vol C Tables 4.2.6.8 and 6.1.1.4'
N N 0.0311 0.0180 'International Tables Vol C Tables 4.2.6.8 and 6.1.1.4'
O O 0.0492 0.0322 'International Tables Vol C Tables 4.2.6.8 and 6.1.1.4'
F F 0.0727 0.0534 'International Tables Vol C Tables 4.2.6.8 and 6.1.1.4'
P P 0.2955 0.4335 'International Tables Vol C Tables 4.2.6.8 and 6.1.1.4'
Mn Mn -0.5299 2.8052 'International Tables Vol C Tables 4.2.6.8 and 6.1.1.4'

loop_
_geom_angle_atom_site_label_1
_geom_angle_atom_site_label_2
_geom_angle_atom_site_label_3
_geom_angle
_geom_angle_site_symmetry_1
_geom_angle_site_symmetry_3
O2 Mn1 O1 87.4(2) . .
O2 Mn1 N4A 99.7(3) . .
O1 Mn1 N4A 92.3(2) . .
O2 Mn1 N3A 100.1(3) . .
O1 Mn1 N3A 94.5(2) . .
N4A Mn1 N3A 159.2(3) . .
O2 Mn1 N2A 95.0(3) . .
O1 Mn1 N2A 177.2(3) . .
N4A Mn1 N2A 88.7(2) . .
N3A Mn1 N2A 83.7(2) . .
O2 Mn1 N1A 177.2(2) . .
O1 Mn1 N1A 95.2(2) . .
N4A Mn1 N1A 79.0(3) . .
N3A Mn1 N1A 80.9(3) . .
N2A Mn1 N1A 82.5(3) . .
O2 Mn1 Mn2 43.64(16) . .
O1 Mn1 Mn2 43.76(18) . .
N4A Mn1 Mn2 97.81(18) . .
N3A Mn1 Mn2 100.66(18) . .
N2A Mn1 Mn2 138.6(2) . .
N1A Mn1 Mn2 138.90(17) . .
O2 Mn2 O1 84.0(2) . .
O2 Mn2 N2B 179.3(2) . .
O1 Mn2 N2B 96.5(2) . .
O2 Mn2 N1B 94.5(2) . .
O1 Mn2 N1B 178.3(2) . .
N2B Mn2 N1B 84.9(2) . .
O2 Mn2 N4B 96.2(2) . .
O1 Mn2 N4B 103.9(3) . .
N2B Mn2 N4B 83.2(2) . .
N1B Mn2 N4B 77.1(2) . .
O2 Mn2 N3B 96.4(2) . .
O1 Mn2 N3B 104.8(3) . .
N2B Mn2 N3B 83.9(2) . .
N1B Mn2 N3B 74.5(3) . .
N4B Mn2 N3B 149.6(3) . .
O2 Mn2 Mn1 41.68(18) . .
O1 Mn2 Mn1 42.33(16) . .
N2B Mn2 Mn1 138.87(17) . .
N1B Mn2 Mn1 136.18(15) . .
N4B Mn2 Mn1 103.98(18) . .
N3B Mn2 Mn1 103.83(19) . .
Mn1 O1 Mn2 93.9(2) . .
Mn1 O2 Mn2 94.7(2) . .
C7A N1A C13A 111.8(6) . .
C7A N1A C1A 113.0(6) . .
C13A N1A C1A 113.2(6) . .
C7A N1A Mn1 105.8(5) . .
C13A N1A Mn1 102.8(4) . .
C1A N1A Mn1 109.4(5) . .
C2A N2A C6A 121.6(7) . .
C2A N2A Mn1 115.0(5) . .
C6A N2A Mn1 122.7(6) . .
C12A N3A C8A 121.4(7) . .
C12A N3A Mn1 123.8(6) . .
C8A N3A Mn1 114.3(5) . .
C14A N4A C18A 120.5(7) . .
C14A N4A Mn1 114.4(5) . .
C18A N4A Mn1 125.0(6) . .
C19A N5A C23A 117.5(7) . .
C2A C1A N1A 111.8(6) . .
C2A C1A H1AA 109.3 . .
N1A C1A H1AA 109.3 . .
C2A C1A H1AB 109.3 . .
N1A C1A H1AB 109.3 . .
H1AA C1A H1AB 107.9 . .
N2A C2A C3A 120.8(8) . .
N2A C2A C1A 117.2(6) . .
C3A C2A C1A 121.9(7) . .
C2A C3A C4A 117.7(8) . .
C2A C3A H3A 121.1 . .
C4A C3A H3A 121.1 . .
C5A C4A C3A 120.4(8) . .
C5A C4A H4A 119.8 . .
C3A C4A H4A 119.8 . .
C4A C5A C6A 119.4(8) . .
C4A C5A H5A 120.3 . .
C6A C5A H5A 120.3 . .
N2A C6A C5A 120.1(8) . .
N2A C6A H6A 119.9 . .
C5A C6A H6A 119.9 . .
C8A C7A N1A 109.4(6) . .
C8A C7A H7AA 109.8 . .
N1A C7A H7AA 109.8 . .
C8A C7A H7AB 109.8 . .
N1A C7A H7AB 109.8 . .
H7AA C7A H7AB 108.2 . .
N3A C8A C9A 119.9(8) . .
N3A C8A C7A 115.5(7) . .
C9A C8A C7A 124.6(8) . .
C10A C9A C8A 118.8(9) . .
C10A C9A H9A 120.6 . .
C8A C9A H9A 120.6 . .
C11A C10A C9A 119.8(9) . .
C11A C10A H10A 120.1 . .
C9A C10A H10A 120.1 . .
C10A C11A C12A 119.4(9) . .
C10A C11A H11A 120.3 . .
C12A C11A H11A 120.3 . .
N3A C12A C11A 120.7(9) . .
N3A C12A H12A 119.7 . .
C11A C12A H12A 119.7 . .
C19A C13A N1A 118.4(6) . .
C19A C13A C14A 115.9(6) . .
N1A C13A C14A 104.4(6) . .
C19A C13A H13A 105.7 . .
N1A C13A H13A 105.7 . .
C14A C13A H13A 105.7 . .
N4A C14A C15A 121.3(8) . .
N4A C14A C13A 114.6(7) . .
C15A C14A C13A 124.0(7) . .
C14A C15A C16A 118.8(8) . .
C14A C15A H15A 120.6 . .
C16A C15A H15A 120.6 . .
C17A C16A C15A 119.2(8) . .
C17A C16A H16A 120.4 . .
C15A C16A H16A 120.4 . .
C18A C17A C16A 119.9(8) . .
C18A C17A H17A 120.1 . .
C16A C17A H17A 120.1 . .
N4A C18A C17A 120.3(8) . .
N4A C18A H18A 119.9 . .
C17A C18A H18A 119.9 . .
N5A C19A C20A 122.1(8) . .
N5A C19A C13A 118.6(7) . .
C20A C19A C13A 119.2(7) . .
C21A C20A C19A 119.9(8) . .
C21A C20A H20A 120.0 . .
C19A C20A H20A 120.0 . .
C22A C21A C20A 117.9(8) . .
C22A C21A H21A 121.0 . .
C20A C21A H21A 121.0 . .
C21A C22A C23A 118.8(8) . .
C21A C22A H22A 120.6 . .
C23A C22A H22A 120.6 . .
N5A C23A C22A 123.6(8) . .
N5A C23A H23A 118.2 . .
C22A C23A H23A 118.2 . .
C7B N1B C13B 113.3(7) . .
C7B N1B C1B 113.4(6) . .
C13B N1B C1B 109.1(6) . .
C7B N1B Mn2 107.6(5) . .
C13B N1B Mn2 106.3(5) . .
C1B N1B Mn2 106.8(4) . .
C2B N2B C6B 114.4(5) . .
C2B N2B Mn2 109.8(4) . .
C6B N2B Mn2 134.4(4) . .
C8B N3B C12B 119.1(9) . .
C8B N3B Mn2 113.5(7) . .
C12B N3B Mn2 127.4(7) . .
C18B N4B C14B 118.8(7) . .
C18B N4B Mn2 129.5(5) . .
C14B N4B Mn2 111.6(6) . .
C19B N5B C23B 119.2(7) . .
C2B C1B N1B 114.5(3) . .
C2B C1B H1BA 108.6 . .
N1B C1B H1BA 108.6 . .
C2B C1B H1BB 108.6 . .
N1B C1B H1BB 108.6 . .
H1BA C1B H1BB 107.6 . .
N2B C2B C3B 124.1(4) . .
N2B C2B C1B 120.5(4) . .
C3B C2B C1B 115.4 . .
C4B C3B C2B 120.2 . .
C4B C3B H3BA 119.9 . .
C2B C3B H3BA 119.9 . .
C5B C4B C3B 119.8 . .
C5B C4B H4BA 120.1 . .
C3B C4B H4BA 120.1 . .
C4B C5B C6B 119.9 . .
C4B C5B H5BA 120.0 . .
C6B C5B H5BA 120.0 . .
C5B C6B N2B 121.0(3) . .
C5B C6B H6BA 119.5 . .
N2B C6B H6BA 119.5 . .
N1B C7B C8B 109.5(8) . .
N1B C7B H7BA 109.8 . .
C8B C7B H7BA 109.8 . .
N1B C7B H7BB 109.8 . .
C8B C7B H7BB 109.8 . .
H7BA C7B H7BB 108.2 . .
N3B C8B C9B 121.1(11) . .
N3B C8B C7B 115.1(9) . .
C9B C8B C7B 123.8(10) . .
C10B C9B C8B 118.0(12) . .
C10B C9B H9B 121.0 . .
C8B C9B H9B 121.0 . .
C9B C10B C11B 120.5(12) . .
C9B C10B H10B 119.8 . .
C11B C10B H10B 119.8 . .
C12B C11B C10B 119.2(12) . .
C12B C11B H11B 120.4 . .
C10B C11B H11B 120.4 . .
N3B C12B C11B 122.1(11) . .
N3B C12B H12B 118.9 . .
C11B C12B H12B 118.9 . .
N1B C13B C14B 110.0(7) . .
N1B C13B C19B 110.2(7) . .
C14B C13B C19B 124.8(8) . .
N1B C13B H13B 103.0 . .
C14B C13B H13B 103.0 . .
C19B C13B H13B 103.0 . .
N4B C14B C15B 120.6(11) . .
N4B C14B C13B 115.2(8) . .
C15B C14B C13B 124.0(11) . .
C16B C15B C14B 118.7(13) . .
C16B C15B H15B 120.7 . .
C14B C15B H15B 120.7 . .
C15B C16B C17B 119.9(12) . .
C15B C16B H16B 120.1 . .
C17B C16B H16B 120.1 . .
C18B C17B C16B 119.0(12) . .
C18B C17B H17B 120.5 . .
C16B C17B H17B 120.5 . .
N4B C18B C17B 122.9(9) . .
N4B C18B H18B 118.5 . .
C17B C18B H18B 118.5 . .
N5B C19B C20B 120.9(4) . .
N5B C19B C13B 114.7(7) . .
C20B C19B C13B 124.2(4) . .
C21B C20B C19B 120.1 . .
C21B C20B H20B 119.9 . .
C19B C20B H20B 119.9 . .
C20B C21B C22B 119.6 . .
C20B C21B H21B 120.2 . .
C22B C21B H21B 120.2 . .
C21B C22B C23B 120.2 . .
C21B C22B H22B 119.9 . .
C23B C22B H22B 119.9 . .
C22B C23B N5B 119.9(4) . .
C22B C23B H23B 120.0 . .
N5B C23B H23B 120.0 . .
F31 P1 F31 180.0(4) 3_565 .
F31 P1 F11 90.1(3) 3_565 .
F31 P1 F11 89.9(3) . .
F31 P1 F11 89.9(3) 3_565 3_565
F31 P1 F11 90.1(3) . 3_565
F11 P1 F11 180.0(2) . 3_565
F31 P1 F21 90.4(4) 3_565 .
F31 P1 F21 89.6(4) . .
F11 P1 F21 89.6(3) . .
F11 P1 F21 90.4(3) 3_565 .
F31 P1 F21 89.6(4) 3_565 3_565
F31 P1 F21 90.4(4) . 3_565
F11 P1 F21 90.4(3) . 3_565
F11 P1 F21 89.6(3) 3_565 3_565
F21 P1 F21 180.0(4) . 3_565
F52 P2 F32 91.1(10) . .
F52 P2 F62 93.1(9) . .
F32 P2 F62 87.4(10) . .
F52 P2 F42 92.4(8) . .
F32 P2 F42 96.1(11) . .
F62 P2 F42 173.4(9) . .
F52 P2 F22 88.1(9) . .
F32 P2 F22 179.0(11) . .
F62 P2 F22 92.0(9) . .
F42 P2 F22 84.6(10) . .
F52 P2 F12 179.1(10) . .
F32 P2 F12 89.0(8) . .
F62 P2 F12 86.0(8) . .
F42 P2 F12 88.5(7) . .
F22 P2 F12 91.7(8) . .
P2 F32 F32 97.5(15) . 3_665
F13 P3 F23 97.0(10) . .
F13 P3 F63 173.6(6) . .
F23 P3 F63 87.6(8) . .
F13 P3 F33 92.9(6) . .
F23 P3 F33 90.3(5) . .
F63 P3 F33 91.4(6) . .
F13 P3 F53 86.8(8) . .
F23 P3 F53 174.5(7) . .
F63 P3 F53 88.3(7) . .
F33 P3 F53 93.4(5) . .
F13 P3 F43 86.3(6) . .
F23 P3 F43 90.7(5) . .
F63 P3 F43 89.3(5) . .
F33 P3 F43 178.8(4) . .
F53 P3 F43 85.6(5) . .
F54 P4 F44 90.0(6) . .
F54 P4 F34 89.4(8) . .
F44 P4 F34 178.3(6) . .
F54 P4 F14 106.7(11) . .
F44 P4 F14 89.2(6) . .
F34 P4 F14 92.5(6) . .
F54 P4 F64 166.7(11) . .
F44 P4 F64 92.2(8) . .
F34 P4 F64 88.1(9) . .
F14 P4 F64 86.5(6) . .
F54 P4 F24 86.4(10) . .
F44 P4 F24 90.8(6) . .
F34 P4 F24 87.6(6) . .
F14 P4 F24 166.9(7) . .
F64 P4 F24 80.4(7) . .

loop_
_geom_bond_atom_site_label_1
_geom_bond_atom_site_label_2
_geom_bond_distance
_geom_bond_site_symmetry_2
Mn1 O2 1.767(6) .
Mn1 O1 1.787(5) .
Mn1 N4A 2.014(6) .
Mn1 N3A 2.045(7) .
Mn1 N2A 2.055(6) .
Mn1 N1A 2.095(7) .
Mn1 Mn2 2.6478(17) .
Mn2 O2 1.833(5) .
Mn2 O1 1.835(6) .
Mn2 N2B 2.091(5) .
Mn2 N1B 2.129(6) .
Mn2 N4B 2.236(7) .
Mn2 N3B 2.275(8) .
N1A C7A 1.499(10) .
N1A C13A 1.507(9) .
N1A C1A 1.511(9) .
N2A C2A 1.327(10) .
N2A C6A 1.348(10) .
N3A C12A 1.327(10) .
N3A C8A 1.349(10) .
N4A C14A 1.335(10) .
N4A C18A 1.356(10) .
N5A C19A 1.321(10) .
N5A C23A 1.333(11) .
C1A C2A 1.509(11) .
C1A H1AA 0.9900 .
C1A H1AB 0.9900 .
C2A C3A 1.396(11) .
C3A C4A 1.399(13) .
C3A H3A 0.9500 .
C4A C5A 1.361(13) .
C4A H4A 0.9500 .
C5A C6A 1.384(11) .
C5A H5A 0.9500 .
C6A H6A 0.9500 .
C7A C8A 1.489(11) .
C7A H7AA 0.9900 .
C7A H7AB 0.9900 .
C8A C9A 1.388(12) .
C9A C10A 1.382(13) .
C9A H9A 0.9500 .
C10A C11A 1.368(14) .
C10A H10A 0.9500 .
C11A C12A 1.377(12) .
C11A H11A 0.9500 .
C12A H12A 0.9500 .
C13A C19A 1.491(11) .
C13A C14A 1.518(11) .
C13A H13A 1.0000 .
C14A C15A 1.384(11) .
C15A C16A 1.387(12) .
C15A H15A 0.9500 .
C16A C17A 1.381(13) .
C16A H16A 0.9500 .
C17A C18A 1.376(12) .
C17A H17A 0.9500 .
C18A H18A 0.9500 .
C19A C20A 1.384(11) .
C20A C21A 1.380(13) .
C20A H20A 0.9500 .
C21A C22A 1.363(12) .
C21A H21A 0.9500 .
C22A C23A 1.379(12) .
C22A H22A 0.9500 .
C23A H23A 0.9500 .
N1B C7B 1.479(11) .
N1B C13B 1.491(11) .
N1B C1B 1.517(8) .
N2B C2B 1.360(8) .
N2B C6B 1.500(9) .
N3B C8B 1.298(13) .
N3B C12B 1.342(12) .
N4B C18B 1.328(10) .
N4B C14B 1.365(12) .
N5B C19B 1.371(9) .
N5B C23B 1.408(10) .
C1B C2B 1.4791 .
C1B H1BA 0.9900 .
C1B H1BB 0.9900 .
C2B C3B 1.3928 .
C3B C4B 1.3915 .
C3B H3BA 0.9500 .
C4B C5B 1.3870 .
C4B H4BA 0.9500 .
C5B C6B 1.3928 .
C5B H5BA 0.9500 .
C6B H6BA 0.9500 .
C7B C8B 1.499(15) .
C7B H7BA 0.9900 .
C7B H7BB 0.9900 .
C8B C9B 1.437(15) .
C9B C10B 1.332(18) .
C9B H9B 0.9500 .
C10B C11B 1.357(18) .
C10B H10B 0.9500 .
C11B C12B 1.356(15) .
C11B H11B 0.9500 .
C12B H12B 0.9500 .
C13B C14B 1.495(15) .
C13B C19B 1.508(11) .
C13B H13B 1.0000 .
C14B C15B 1.401(15) .
C15B C16B 1.37(2) .
C15B H15B 0.9500 .
C16B C17B 1.374(19) .
C16B H16B 0.9500 .
C17B C18B 1.365(14) .
C17B H17B 0.9500 .
C18B H18B 0.9500 .
C19B C20B 1.3941 .
C20B C21B 1.3859 .
C20B H20B 0.9500 .
C21B C22B 1.3867 .
C21B H21B 0.9500 .
C22B C23B 1.3940 .
C22B H22B 0.9500 .
C23B H23B 0.9500 .
P1 F31 1.570(5) 3_565
P1 F31 1.570(5) .
P1 F11 1.591(5) .
P1 F11 1.591(5) 3_565
P1 F21 1.604(6) .
P1 F21 1.604(6) 3_565
P2 F52 1.541(13) .
P2 F32 1.566(17) .
P2 F62 1.579(14) .
P2 F42 1.588(13) .
P2 F22 1.594(15) .
P2 F12 1.608(13) .
F32 F32 1.73(4) 3_665
P3 F13 1.513(10) .
P3 F23 1.519(9) .
P3 F63 1.543(9) .
P3 F33 1.562(8) .
P3 F53 1.586(9) .
P3 F43 1.601(8) .
P4 F54 1.438(11) .
P4 F44 1.546(8) .
P4 F34 1.553(9) .
P4 F14 1.563(10) .
P4 F64 1.589(17) .
P4 F24 1.718(13) .
O1W O1W' 1.81(7) .

loop_
_geom_torsion_atom_site_label_1
_geom_torsion_atom_site_label_2
_geom_torsion_atom_site_label_3
_geom_torsion_atom_site_label_4
_geom_torsion
_geom_torsion_site_symmetry_4
O1 Mn1 Mn2 O2 -179.0(3) .
N4A Mn1 Mn2 O2 95.9(3) .
N3A Mn1 Mn2 O2 -93.6(3) .
N2A Mn1 Mn2 O2 -1.0(4) .
N1A Mn1 Mn2 O2 178.1(4) .
O2 Mn1 Mn2 O1 179.0(3) .
N4A Mn1 Mn2 O1 -85.1(3) .
N3A Mn1 Mn2 O1 85.4(3) .
N2A Mn1 Mn2 O1 178.0(4) .
N1A Mn1 Mn2 O1 -2.9(4) .
O2 Mn1 Mn2 N2B 179.4(4) .
O1 Mn1 Mn2 N2B 0.4(4) .
N4A Mn1 Mn2 N2B -84.7(3) .
N3A Mn1 Mn2 N2B 85.8(3) .
N2A Mn1 Mn2 N2B 178.4(4) .
N1A Mn1 Mn2 N2B -2.5(4) .
O2 Mn1 Mn2 N1B -2.2(3) .
O1 Mn1 Mn2 N1B 178.8(3) .
N4A Mn1 Mn2 N1B 93.7(3) .
N3A Mn1 Mn2 N1B -95.8(3) .
N2A Mn1 Mn2 N1B -3.2(4) .
N1A Mn1 Mn2 N1B 175.9(3) .
O2 Mn1 Mn2 N4B 83.6(3) .
O1 Mn1 Mn2 N4B -95.4(3) .
N4A Mn1 Mn2 N4B 179.6(3) .
N3A Mn1 Mn2 N4B -10.0(3) .
N2A Mn1 Mn2 N4B 82.6(3) .
N1A Mn1 Mn2 N4B -98.3(3) .
O2 Mn1 Mn2 N3B -84.0(3) .
O1 Mn1 Mn2 N3B 97.0(3) .
N4A Mn1 Mn2 N3B 11.9(3) .
N3A Mn1 Mn2 N3B -177.6(3) .
N2A Mn1 Mn2 N3B -85.1(3) .
N1A Mn1 Mn2 N3B 94.1(4) .
O2 Mn1 O1 Mn2 -0.7(2) .
N4A Mn1 O1 Mn2 98.9(3) .
N3A Mn1 O1 Mn2 -100.7(3) .
N2A Mn1 O1 Mn2 -151(5) .
N1A Mn1 O1 Mn2 178.1(2) .
O2 Mn2 O1 Mn1 0.7(2) .
N2B Mn2 O1 Mn1 -179.7(2) .
N1B Mn2 O1 Mn1 -29(8) .
N4B Mn2 O1 Mn1 95.7(2) .
N3B Mn2 O1 Mn1 -94.4(3) .
O1 Mn1 O2 Mn2 0.7(2) .
N4A Mn1 O2 Mn2 -91.1(2) .
N3A Mn1 O2 Mn2 94.9(2) .
N2A Mn1 O2 Mn2 179.3(2) .
N1A Mn1 O2 Mn2 -154(5) .
O1 Mn2 O2 Mn1 -0.7(2) .
N2B Mn2 O2 Mn1 -144(21) .
N1B Mn2 O2 Mn1 178.5(2) .
N4B Mn2 O2 Mn1 -104.0(3) .
N3B Mn2 O2 Mn1 103.6(3) .
O2 Mn1 N1A C7A -140(5) .
O1 Mn1 N1A C7A 65.9(5) .
N4A Mn1 N1A C7A 157.2(5) .
N3A Mn1 N1A C7A -27.9(4) .
N2A Mn1 N1A C7A -112.7(5) .
Mn2 Mn1 N1A C7A 67.9(5) .
O2 Mn1 N1A C13A 103(5) .
O1 Mn1 N1A C13A -51.6(4) .
N4A Mn1 N1A C13A 39.7(4) .
N3A Mn1 N1A C13A -145.4(4) .
N2A Mn1 N1A C13A 129.8(4) .
Mn2 Mn1 N1A C13A -49.6(5) .
O2 Mn1 N1A C1A -18(5) .
O1 Mn1 N1A C1A -172.1(5) .
N4A Mn1 N1A C1A -80.8(5) .
N3A Mn1 N1A C1A 94.1(5) .
N2A Mn1 N1A C1A 9.3(5) .
Mn2 Mn1 N1A C1A -170.1(4) .
O2 Mn1 N2A C2A -178.2(5) .
O1 Mn1 N2A C2A -28(6) .
N4A Mn1 N2A C2A 82.1(6) .
N3A Mn1 N2A C2A -78.5(6) .
N1A Mn1 N2A C2A 3.1(5) .
Mn2 Mn1 N2A C2A -177.5(4) .
O2 Mn1 N2A C6A -7.8(6) .
O1 Mn1 N2A C6A 142(5) .
N4A Mn1 N2A C6A -107.5(6) .
N3A Mn1 N2A C6A 91.9(6) .
N1A Mn1 N2A C6A 173.5(6) .
Mn2 Mn1 N2A C6A -7.1(7) .
O2 Mn1 N3A C12A 16.8(6) .
O1 Mn1 N3A C12A 105.0(6) .
N4A Mn1 N3A C12A -146.3(7) .
N2A Mn1 N3A C12A -77.1(6) .
N1A Mn1 N3A C12A -160.5(6) .
Mn2 Mn1 N3A C12A 61.2(6) .
O2 Mn1 N3A C8A -171.3(5) .
O1 Mn1 N3A C8A -83.1(5) .
N4A Mn1 N3A C8A 25.6(10) .
N2A Mn1 N3A C8A 94.7(5) .
N1A Mn1 N3A C8A 11.4(5) .
Mn2 Mn1 N3A C8A -126.9(5) .
O2 Mn1 N4A C14A 161.9(5) .
O1 Mn1 N4A C14A 74.2(5) .
N3A Mn1 N4A C14A -35.0(10) .
N2A Mn1 N4A C14A -103.2(5) .
N1A Mn1 N4A C14A -20.7(5) .
Mn2 Mn1 N4A C14A 117.8(5) .
O2 Mn1 N4A C18A -21.0(6) .
O1 Mn1 N4A C18A -108.7(6) .
N3A Mn1 N4A C18A 142.2(7) .
N2A Mn1 N4A C18A 73.9(6) .
N1A Mn1 N4A C18A 156.5(6) .
Mn2 Mn1 N4A C18A -65.1(6) .
C7A N1A C1A C2A 98.5(8) .
C13A N1A C1A C2A -133.1(7) .
Mn1 N1A C1A C2A -19.1(7) .
C6A N2A C2A C3A -1.5(11) .
Mn1 N2A C2A C3A 168.9(6) .
C6A N2A C2A C1A 174.0(7) .
Mn1 N2A C2A C1A -15.6(9) .
N1A C1A C2A N2A 23.5(10) .
N1A C1A C2A C3A -161.1(7) .
N2A C2A C3A C4A 2.6(12) .
C1A C2A C3A C4A -172.6(7) .
C2A C3A C4A C5A -1.9(13) .
C3A C4A C5A C6A 0.2(13) .
C2A N2A C6A C5A -0.3(12) .
Mn1 N2A C6A C5A -170.1(6) .
C4A C5A C6A N2A 1.0(13) .
C13A N1A C7A C8A 151.0(6) .
C1A N1A C7A C8A -79.9(8) .
Mn1 N1A C7A C8A 39.8(7) .
C12A N3A C8A C9A -0.4(11) .
Mn1 N3A C8A C9A -172.5(6) .
C12A N3A C8A C7A -178.8(7) .
Mn1 N3A C8A C7A 9.1(8) .
N1A C7A C8A N3A -33.7(9) .
N1A C7A C8A C9A 148.1(8) .
N3A C8A C9A C10A -0.8(12) .
C7A C8A C9A C10A 177.4(7) .
C8A C9A C10A C11A 1.7(13) .
C9A C10A C11A C12A -1.3(13) .
C8A N3A C12A C11A 0.8(11) .
Mn1 N3A C12A C11A 172.1(6) .
C10A C11A C12A N3A 0.0(12) .
C7A N1A C13A C19A 65.3(8) .
C1A N1A C13A C19A -63.6(8) .
Mn1 N1A C13A C19A 178.5(5) .
C7A N1A C13A C14A -163.9(6) .
C1A N1A C13A C14A 67.1(8) .
Mn1 N1A C13A C14A -50.8(6) .
C18A N4A C14A C15A 1.9(11) .
Mn1 N4A C14A C15A 179.2(6) .
C18A N4A C14A C13A 178.1(6) .
Mn1 N4A C14A C13A -4.7(8) .
C19A C13A C14A N4A 170.7(6) .
N1A C13A C14A N4A 38.5(8) .
C19A C13A C14A C15A -13.3(11) .
N1A C13A C14A C15A -145.5(7) .
N4A C14A C15A C16A -1.7(12) .
C13A C14A C15A C16A -177.5(7) .
C14A C15A C16A C17A 0.4(12) .
C15A C16A C17A C18A 0.7(13) .
C14A N4A C18A C17A -0.8(11) .
Mn1 N4A C18A C17A -177.7(5) .
C16A C17A C18A N4A -0.6(12) .
C23A N5A C19A C20A 2.1(13) .
C23A N5A C19A C13A 177.5(7) .
N1A C13A C19A N5A 48.9(10) .
C14A C13A C19A N5A -76.5(9) .
N1A C13A C19A C20A -135.6(8) .
C14A C13A C19A C20A 99.1(9) .
N5A C19A C20A C21A 1.7(14) .
C13A C19A C20A C21A -173.7(8) .
C19A C20A C21A C22A -3.6(14) .
C20A C21A C22A C23A 1.7(14) .
C19A N5A C23A C22A -4.1(13) .
C21A C22A C23A N5A 2.2(14) .
O2 Mn2 N1B C7B -60.5(6) .
O1 Mn2 N1B C7B -31(8) .
N2B Mn2 N1B C7B 119.9(5) .
N4B Mn2 N1B C7B -155.9(6) .
N3B Mn2 N1B C7B 34.9(6) .
Mn1 Mn2 N1B C7B -59.0(6) .
O2 Mn2 N1B C13B 61.1(5) .
O1 Mn2 N1B C13B 91(8) .
N2B Mn2 N1B C13B -118.5(5) .
N4B Mn2 N1B C13B -34.2(5) .
N3B Mn2 N1B C13B 156.5(5) .
Mn1 Mn2 N1B C13B 62.6(6) .
O2 Mn2 N1B C1B 177.5(4) .
O1 Mn2 N1B C1B -153(8) .
N2B Mn2 N1B C1B -2.0(5) .
N4B Mn2 N1B C1B 82.2(4) .
N3B Mn2 N1B C1B -87.1(4) .
Mn1 Mn2 N1B C1B 179.0(3) .
O2 Mn2 N2B C2B -46(21) .
O1 Mn2 N2B C2B 170.3(5) .
N1B Mn2 N2B C2B -8.8(6) .
N4B Mn2 N2B C2B -86.4(5) .
N3B Mn2 N2B C2B 66.0(5) .
Mn1 Mn2 N2B C2B 170.0(4) .
O2 Mn2 N2B C6B 149(21) .
O1 Mn2 N2B C6B 5.7(6) .
N1B Mn2 N2B C6B -173.5(5) .
N4B Mn2 N2B C6B 108.9(6) .
N3B Mn2 N2B C6B -98.6(7) .
Mn1 Mn2 N2B C6B 5.4(8) .
O2 Mn2 N3B C8B 74.8(6) .
O1 Mn2 N3B C8B 160.3(6) .
N2B Mn2 N3B C8B -104.5(6) .
N1B Mn2 N3B C8B -18.1(6) .
N4B Mn2 N3B C8B -39.2(9) .
Mn1 Mn2 N3B C8B 116.6(6) .
O2 Mn2 N3B C12B -108.3(7) .
O1 Mn2 N3B C12B -22.8(8) .
N2B Mn2 N3B C12B 72.4(7) .
N1B Mn2 N3B C12B 158.8(7) .
N4B Mn2 N3B C12B 137.7(7) .
Mn1 Mn2 N3B C12B -66.5(7) .
O2 Mn2 N4B C18B 108.0(6) .
O1 Mn2 N4B C18B 22.6(7) .
N2B Mn2 N4B C18B -72.5(6) .
N1B Mn2 N4B C18B -158.8(6) .
N3B Mn2 N4B C18B -137.9(6) .
Mn1 Mn2 N4B C18B 66.3(6) .
O2 Mn2 N4B C14B -76.9(6) .
O1 Mn2 N4B C14B -162.2(5) .
N2B Mn2 N4B C14B 102.7(5) .
N1B Mn2 N4B C14B 16.3(5) .
N3B Mn2 N4B C14B 37.2(8) .
Mn1 Mn2 N4B C14B -118.6(5) .
C7B N1B C1B C2B -106.1(6) .
C13B N1B C1B C2B 126.7(5) .
Mn2 N1B C1B C2B 12.2(4) .
C6B N2B C2B C3B 8.5(8) .
Mn2 N2B C2B C3B -159.49(16) .
C6B N2B C2B C1B -172.5(3) .
Mn2 N2B C2B C1B 19.5(5) .
N1B C1B C2B N2B -22.37(15) .
N1B C1B C2B C3B 156.7(4) .
N2B C2B C3B C4B -4.8(5) .
C1B C2B C3B C4B 176.2 .
C2B C3B C4B C5B 0.0 .
C3B C4B C5B C6B 0.0 .
C4B C5B C6B N2B 4.2(4) .
C2B N2B C6B C5B -8.2(8) .
Mn2 N2B C6B C5B 155.9(4) .
C13B N1B C7B C8B -165.9(7) .
C1B N1B C7B C8B 69.0(9) .
Mn2 N1B C7B C8B -48.8(8) .
C12B N3B C8B C9B -0.3(13) .
Mn2 N3B C8B C9B 176.9(8) .
C12B N3B C8B C7B 178.9(8) .
Mn2 N3B C8B C7B -3.9(10) .
N1B C7B C8B N3B 34.8(11) .
N1B C7B C8B C9B -146.1(9) .
N3B C8B C9B C10B 1.7(16) .
C7B C8B C9B C10B -177.4(10) .
C8B C9B C10B C11B -2.5(18) .
C9B C10B C11B C12B 2.0(17) .
C8B N3B C12B C11B -0.3(14) .
Mn2 N3B C12B C11B -177.1(7) .
C10B C11B C12B N3B -0.5(16) .
C7B N1B C13B C14B 166.5(7) .
C1B N1B C13B C14B -66.2(8) .
Mn2 N1B C13B C14B 48.6(7) .
C7B N1B C13B C19B -52.2(9) .
C1B N1B C13B C19B 75.1(8) .
Mn2 N1B C13B C19B -170.1(5) .
C18B N4B C14B C15B -1.6(12) .
Mn2 N4B C14B C15B -177.3(8) .
C18B N4B C14B C13B -178.0(7) .
Mn2 N4B C14B C13B 6.3(9) .
N1B C13B C14B N4B -36.8(10) .
C19B C13B C14B N4B -171.3(7) .
N1B C13B C14B C15B 146.9(9) .
C19B C13B C14B C15B 12.5(14) .
N4B C14B C15B C16B 1.6(17) .
C13B C14B C15B C16B 177.7(11) .
C14B C15B C16B C17B -2(2) .
C15B C16B C17B C18B 2(2) .
C14B N4B C18B C17B 2.0(12) .
Mn2 N4B C18B C17B 176.8(7) .
C16B C17B C18B N4B -2.3(16) .
C23B N5B C19B C20B 0.1(9) .
C23B N5B C19B C13B -175.3(6) .
N1B C13B C19B N5B -83.9(9) .
C14B C13B C19B N5B 50.5(11) .
N1B C13B C19B C20B 100.9(6) .
C14B C13B C19B C20B -124.8(7) .
N5B C19B C20B C21B 0.0(5) .
C13B C19B C20B C21B 174.9(6) .
C19B C20B C21B C22B 0.0 .
C20B C21B C22B C23B 0.0 .
C21B C22B C23B N5B 0.0(4) .
C19B N5B C23B C22B -0.1(9) .
F52 P2 F32 F32 -81.1(15) 3_665
F62 P2 F32 F32 -174.1(15) 3_665
F42 P2 F32 F32 11.5(14) 3_665
F22 P2 F32 F32 -123(53) 3_665
F12 P2 F32 F32 99.8(14) 3_665
